data_1576804
loop_
_publ_author_name
'Royla, Philipp'
'Schwedtmann, Kai'
'Gomila, Rosa M.'
'Frontera, Antonio'
'Weigand, Jan J.'

_publ_section_title
;
 Chemoselectivity in the cationic Phospha-Wittig reaction: accessing
 phosphorus heterocycles, phosphaalkenes, and their annulated [4 + 2]
 dimers.
;
_journal_issue 9
_journal_name_full 'Chemical science'
_journal_page_first 4678
_journal_page_last 4687
_journal_paper_doi 10.1039/d5sc08693k
_journal_volume 17
_journal_year 2026
_chemical_formula_moiety '2(C9 H10.5 F2.5 N P0.5), 2(C0.5 F1.5 O1.5 S0.5)'
_chemical_formula_sum 'C19 H21 F8 N2 O3 P S'
_chemical_formula_weight 540.41
_space_group_crystal_system monoclinic
_space_group_IT_number 14
_space_group_name_Hall '-P 2ybc'
_space_group_name_H-M_alt 'P 1 21/c 1'
_atom_sites_solution_hydrogens mixed
_atom_sites_solution_primary dual
_audit_creation_date 2021-08-28
_audit_creation_method
;
Olex2 1.3
(compiled 2019.09.11 svn.r3662 for OlexSys, GUI svn.r5938)
;
_audit_update_record
;
2025-11-07 deposited with the CCDC.	2025-12-26 downloaded from the CCDC.
;
_cell_angle_alpha 90
_cell_angle_beta 92.044(6)
_cell_angle_gamma 90
_cell_formula_units_Z 8
_cell_length_a 9.6269(6)
_cell_length_b 26.2948(18)
_cell_length_c 18.1460(13)
_cell_measurement_reflns_used 5263
_cell_measurement_temperature 99.94(13)
_cell_measurement_theta_max 67.0960
_cell_measurement_theta_min 2.9470
_cell_volume 4590.5(5)
_computing_cell_refinement 'CrysAlisPro 1.171.40.53 (Rigaku OD, 2019)'
_computing_data_collection 'CrysAlisPro 1.171.40.53 (Rigaku OD, 2019)'
_computing_data_reduction 'CrysAlisPro 1.171.40.53 (Rigaku OD, 2019)'
_computing_molecular_graphics 'Olex2 1.3 (Dolomanov et al., 2009)'
_computing_publication_material 'Olex2 1.3 (Dolomanov et al., 2009)'
_computing_structure_refinement 'ShelXL 2018/3 (Sheldrick, 2015)'
_computing_structure_solution 'SHELXT 2018/2 (Sheldrick, 2018)'
_diffrn_ambient_environment N~2~
_diffrn_ambient_temperature 99.94(13)
_diffrn_detector 'CCD plate'
_diffrn_detector_area_resol_mean 10.5700
_diffrn_detector_type AtlasS2
_diffrn_measured_fraction_theta_full 0.988
_diffrn_measured_fraction_theta_max 0.987
_diffrn_measurement_details
;
List of Runs (angles in degrees, time in seconds):

  # Type    Start    End  Width  t~exp~   \w     \q     \k     \f   Frames
#--------------------------------------------------------------------------
  1  \w   -109.00 -18.00   0.50   10.50    --  -38.50 -62.00  95.00  182
  2  \w    -66.00  30.00   0.50   10.50    --  -38.50  62.00-127.00  192
  3  \w     -3.00  22.00   0.50   10.50    --   42.50 -62.00  95.00   50
  4  \w     49.00 111.00   0.50   10.50    --   42.50  62.00-127.00  124
  5  \w     87.00 119.00   0.50   42.00    --  111.00  62.00-127.00   64
  6  \w     48.00 132.00   0.50   42.00    --  111.00 -62.00  95.00  168
  7  \w     34.00  96.00   0.50   10.50    --   42.50-125.00  60.00  124
  8  \w      6.00  68.00   0.50   10.50    --   42.50 -99.00 -60.00  124
  9  \w     50.00  95.00   0.50   42.00    --  111.00 -94.00-180.00   90
 10  \w     38.00 104.00   0.50   42.00    --  111.00 -94.00 -30.00  132
 11  \w    103.00 145.00   0.50   42.00    --  111.00  77.00 120.00   84
 12  \w    127.00 178.00   0.50   42.00    --  111.00 125.00-180.00  102
 13  \w    104.00 132.00   0.50   42.00    --  111.00  77.00 150.00   56
 14  \w    133.00 161.00   0.50   42.00    --  111.00  61.00 -90.00   56
 15  \w    139.00 175.00   0.50   42.00    --  111.00  77.00 150.00   72
 16  \w    104.00 176.00   0.50   42.00    --  111.00  77.00-120.00  144
 17  \w    111.00 175.00   0.50   42.00    --  111.00  77.00-180.00  128
 18  \w     39.00 112.00   0.50   42.00    --  111.00-125.00 -90.00  146
 19  \w     61.00 107.00   0.50   42.00    --  111.00 -94.00   0.00   92
 20  \w     83.00 111.00   0.50   42.00    --  111.00  61.00 -90.00   56
 21  \w     98.00 177.00   0.50   42.00    --  111.00  30.00 150.00  158
;
_diffrn_measurement_device 'four-circle diffractometer'
_diffrn_measurement_device_type 'SuperNova, Dual, Cu at home/near, AtlasS2'
_diffrn_measurement_method '\w scans'
_diffrn_orient_matrix_type 'CrysAlisPro convention (1999,Acta A55,543-557)'
_diffrn_orient_matrix_UB_11 0.0195827000
_diffrn_orient_matrix_UB_12 -0.0409362000
_diffrn_orient_matrix_UB_13 0.0601569000
_diffrn_orient_matrix_UB_21 -0.1464742000
_diffrn_orient_matrix_UB_22 0.0114392000
_diffrn_orient_matrix_UB_23 0.0274073000
_diffrn_orient_matrix_UB_31 -0.0620220000
_diffrn_orient_matrix_UB_32 -0.0402766000
_diffrn_orient_matrix_UB_33 -0.0533085000
_diffrn_radiation_monochromator mirror
_diffrn_radiation_probe x-ray
_diffrn_radiation_type 'Cu K\a'
_diffrn_radiation_wavelength 1.54184
_diffrn_reflns_av_R_equivalents 0.0519
_diffrn_reflns_av_unetI/netI 0.0582
_diffrn_reflns_Laue_measured_fraction_full 0.988
_diffrn_reflns_Laue_measured_fraction_max 0.987
_diffrn_reflns_limit_h_max 11
_diffrn_reflns_limit_h_min -11
_diffrn_reflns_limit_k_max 21
_diffrn_reflns_limit_k_min -31
_diffrn_reflns_limit_l_max 21
_diffrn_reflns_limit_l_min -21
_diffrn_reflns_number 25476
_diffrn_reflns_point_group_measured_fraction_full 0.988
_diffrn_reflns_point_group_measured_fraction_max 0.987
_diffrn_reflns_theta_full 67.684
_diffrn_reflns_theta_max 68.248
_diffrn_reflns_theta_min 2.960
_diffrn_source 'micro-focus sealed X-ray tube'
_diffrn_source_type 'SuperNova (Cu) X-ray Source'
_exptl_absorpt_coefficient_mu 2.756
_exptl_absorpt_correction_T_max 1.000
_exptl_absorpt_correction_T_min 0.704
_exptl_absorpt_correction_type gaussian
_exptl_absorpt_process_details
;
CrysAlisPro 1.171.40.53 (Rigaku Oxford Diffraction, 2019)
Numerical absorption correction based on gaussian integration over
			a multifaceted crystal model
Empirical absorption correction using spherical harmonics,
 implemented in SCALE3 ABSPACK scaling algorithm.
;
_exptl_crystal_colour yellow
_exptl_crystal_colour_primary yellow
_exptl_crystal_density_diffrn 1.564
_exptl_crystal_description irregular
_exptl_crystal_F_000 2208
_exptl_crystal_size_max 0.162
_exptl_crystal_size_mid 0.12
_exptl_crystal_size_min 0.053
_refine_diff_density_max 0.594
_refine_diff_density_min -0.656
_refine_diff_density_rms 0.068
_refine_ls_extinction_method none
_refine_ls_goodness_of_fit_ref 1.015
_refine_ls_hydrogen_treatment mixed
_refine_ls_matrix_type full
_refine_ls_number_parameters 809
_refine_ls_number_reflns 8307
_refine_ls_number_restraints 505
_refine_ls_restrained_S_all 1.016
_refine_ls_R_factor_all 0.0989
_refine_ls_R_factor_gt 0.0708
_refine_ls_shift/su_max 0.001
_refine_ls_shift/su_mean 0.000
_refine_ls_structure_factor_coef Fsqd
_refine_ls_weighting_details 'w=1/[\s^2^(Fo^2^)+(0.0638P)^2^+9.7495P] where P=(Fo^2^+2Fc^2^)/3'
_refine_ls_weighting_scheme calc
_refine_ls_wR_factor_gt 0.1626
_refine_ls_wR_factor_ref 0.1788
_reflns_Friedel_coverage 0.000
_reflns_number_gt 5936
_reflns_number_total 8307
_reflns_threshold_expression 'I > 2\s(I)'
_cod_data_source_file d5sc08693k2.cif
_cod_data_source_block jjw1430
_cod_depositor_comments 'Adding full bibliography for 1576791--1576804.cif.'
_cod_database_code 1576804
_shelx_shelxl_version_number 2018/3
_chemical_oxdiff_formula C19H21F8N2O3PS
_shelx_space_group_comment
;
The symmetry employed for this shelxl refinement is uniquely defined
by the following loop, which should always be used as a source of
symmetry information in preference to the above space-group names.
They are only intended as comments.
;
_shelx_estimated_absorpt_t_max 0.868
_shelx_estimated_absorpt_t_min 0.664
_reflns_odcompleteness_completeness 97.79
_reflns_odcompleteness_iscentric 1
_reflns_odcompleteness_theta 74.33
_olex2_refinement_description
;
1. Fixed Uiso
 At 1.2 times of:
  All C(H) groups
 At 1.5 times of:
  All C(H,H,H) groups, All C(H,H,H,H,H,H) groups
2. Restrained distances
 P2A-C30 \\sim P2B-C30
 with sigma of 0.02
 P2A-C12 \\sim P2B-C12
 with sigma of 0.02
 N4-C20A \\sim N4-C20B
 with sigma of 0.02
 C22-C20A \\sim C22-C20B
 with sigma of 0.02
 C21-C20A \\sim C21-C20B
 with sigma of 0.02
 S2A-O5A \\sim S2B-O5B
 with sigma of 0.02
 S2A-O4A \\sim S2B-O6B
 with sigma of 0.02
 S2A-O6A \\sim S2B-O4B
 with sigma of 0.02
 S2A-C38A \\sim S2B-C38B
 with sigma of 0.02
 F16A-C38A \\sim F16B-C38B
 with sigma of 0.02
 F15A-C38A \\sim F14B-C38B
 with sigma of 0.02
 F14A-C38A \\sim F15B-C38B
 with sigma of 0.02
 S2A-F16A \\sim S2B-F16B
 with sigma of 0.04
 S2A-F15A \\sim S2B-F14B
 with sigma of 0.04
 S2A-F14A \\sim S2B-F15B
 with sigma of 0.04
 F16A-F15A \\sim F16B-F14B
 with sigma of 0.04
 F16A-F14A \\sim F16B-F15B
 with sigma of 0.04
 F15A-F14A \\sim F14B-F15B
 with sigma of 0.04
 O5A-O4A \\sim O5B-O6B
 with sigma of 0.04
 O5A-O6A \\sim O5B-O4B
 with sigma of 0.04
 O5A-C38A \\sim O5B-C38B
 with sigma of 0.04
 O4A-O6A \\sim O6B-O4B
 with sigma of 0.04
 O4A-C38A \\sim O6B-C38B
 with sigma of 0.04
 O6A-C38A \\sim O4B-C38B
 with sigma of 0.04
 S1A-O2A \\sim S1B-O3B
 with sigma of 0.02
 S1A-O3A \\sim S1B-O1B
 with sigma of 0.02
 S1A-O1A \\sim S1B-O2B
 with sigma of 0.02
 S1A-C37A \\sim S1B-C37B
 with sigma of 0.02
 F13A-C37A \\sim F13B-C37B
 with sigma of 0.02
 F11A-C37A \\sim F11B-C37B
 with sigma of 0.02
 F12A-C37A \\sim F12B-C37B
 with sigma of 0.02
 S1A-F13A \\sim S1B-F13B
 with sigma of 0.04
 S1A-F11A \\sim S1B-F11B
 with sigma of 0.04
 S1A-F12A \\sim S1B-F12B
 with sigma of 0.04
 F13A-F11A \\sim F13B-F11B
 with sigma of 0.04
 F13A-F12A \\sim F13B-F12B
 with sigma of 0.04
 O2A-O3A \\sim O3B-O1B
 with sigma of 0.04
 O2A-O1A \\sim O3B-O2B
 with sigma of 0.04
 O2A-C37A \\sim O3B-C37B
 with sigma of 0.04
 F11A-F12A \\sim F11B-F12B
 with sigma of 0.04
 O3A-O1A \\sim O1B-O2B
 with sigma of 0.04
 O3A-C37A \\sim O1B-C37B
 with sigma of 0.04
 O1A-C37A \\sim O2B-C37B
 with sigma of 0.04
3. Uiso/Uaniso restraints and constraints
S2A \\sim F14A \\sim F15A \\sim F16A \\sim O4A \\sim O5A \\sim O6A \\sim C38A
\\sim S2B \\sim F14B \\sim F15B \\sim F16B \\sim O4B \\sim O5B \\sim O6B \\sim
C38B: within 2A with sigma of 0.01 and sigma for terminal atoms of 0.02 within
2A
S1A \\sim F11A \\sim F12A \\sim F13A \\sim O1A \\sim O2A \\sim O3A \\sim C37A
\\sim S1B \\sim F11B \\sim F12B \\sim F13B \\sim O1B \\sim O2B \\sim O3B \\sim
C37B: within 2A with sigma of 0.01 and sigma for terminal atoms of 0.02 within
2A
4. Others
 Sof(P2B)=1-FVAR(1)
 Sof(P2A)=FVAR(1)
 Sof(H21D)=Sof(H21E)=Sof(H21F)=Sof(H22D)=Sof(H22E)=Sof(H22F)=Sof(C20B)=
 Sof(H20B)=1-FVAR(2)
 Sof(H21A)=Sof(H21B)=Sof(H21C)=Sof(H22A)=Sof(H22B)=Sof(H22C)=Sof(C20A)=
 Sof(H20A)=FVAR(2)
 Sof(S2B)=Sof(F14B)=Sof(F15B)=Sof(F16B)=Sof(O4B)=Sof(O5B)=Sof(O6B)=Sof(C38B)=1-
 FVAR(3)
 Sof(S2A)=Sof(F14A)=Sof(F15A)=Sof(F16A)=Sof(O4A)=Sof(O5A)=Sof(O6A)=Sof(C38A)=
 FVAR(3)
 Sof(S1B)=Sof(F11B)=Sof(F12B)=Sof(F13B)=Sof(O1B)=Sof(O2B)=Sof(O3B)=Sof(C37B)=1-
 FVAR(4)
 Sof(S1A)=Sof(F11A)=Sof(F12A)=Sof(F13A)=Sof(O1A)=Sof(O2A)=Sof(O3A)=Sof(C37A)=
 FVAR(4)
 Sof(H10D)=Sof(H10E)=Sof(H10F)=Sof(H11D)=Sof(H11E)=Sof(H11F)=Sof(C9B)=Sof(H9B)=
 1-FVAR(5)
 Sof(H10A)=Sof(H10B)=Sof(H10C)=Sof(H11A)=Sof(H11B)=Sof(H11C)=Sof(C9A)=Sof(H9A)=
 FVAR(5)
5.a Ternary CH refined with riding coordinates:
 C4(H4), C9A(H9A), C9B(H9B), C13(H13), C20A(H20A), C20B(H20B)
5.b Idealised Me refined as rotating group:
 C5(H5A,H5B,H5C), C6(H6A,H6B,H6C), C7(H7A,H7B,H7C), C8(H8A,H8B,H8C), C10(H10A,
 H10B,H10C), C10(H10D,H10E,H10F), C11(H11A,H11B,H11C), C11(H11D,H11E,H11F),
 C14(H14A,H14B,H14C), C15(H15A,H15B,H15C), C18(H18A,H18B,H18C), C19(H19A,H19B,
 H19C), C21(H21A,H21B,H21C), C21(H21D,H21E,H21F), C22(H22A,H22B,H22C), C22(H22D,
 H22E,H22F)
;
_olex2_submission_special_instructions 'No special instructions were received'
_oxdiff_exptl_absorpt_empirical_details
;
Empirical correction (ABSPACK) includes:
- Absorption correction using spherical harmonics
- Frame scaling
- B-factor correction
;
_oxdiff_exptl_absorpt_empirical_full_max 2.995
_oxdiff_exptl_absorpt_empirical_full_min 0.672

loop_
_space_group_symop_operation_xyz
'x, y, z'
'-x, y+1/2, -z+1/2'
'-x, -y, -z'
'x, -y-1/2, z-1/2'

loop_
_atom_site_label
_atom_site_type_symbol
_atom_site_fract_x
_atom_site_fract_y
_atom_site_fract_z
_atom_site_U_iso_or_equiv
_atom_site_adp_type
_atom_site_occupancy
_atom_site_site_symmetry_order
_atom_site_calc_flag
_atom_site_refinement_flags_posn
_atom_site_refinement_flags_adp
_atom_site_refinement_flags_occupancy
_atom_site_disorder_assembly
_atom_site_disorder_group
P1 P 0.43243(11) 0.63127(4) 0.23900(7) 0.0409(3) Uani 1 1 d . . . . .
F1 F 0.3792(2) 0.73238(10) 0.19224(16) 0.0483(7) Uani 1 1 d . . . . .
F2 F 0.4326(3) 0.82260(11) 0.12935(19) 0.0656(9) Uani 1 1 d . . . . .
F3 F 0.6852(4) 0.84148(11) 0.07519(17) 0.0648(8) Uani 1 1 d . . . . .
F4 F 0.8876(3) 0.76997(12) 0.0852(2) 0.0723(10) Uani 1 1 d . . . . .
F5 F 0.8358(3) 0.67916(10) 0.14638(18) 0.0571(8) Uani 1 1 d . . . . .
N1 N 0.4948(3) 0.52717(12) 0.21554(17) 0.0300(7) Uani 1 1 d . . . . .
N2 N 0.5310(3) 0.54838(14) 0.32978(18) 0.0360(8) Uani 1 1 d . . . . .
C1 C 0.4910(4) 0.56630(16) 0.2625(2) 0.0335(9) Uani 1 1 d . . . . .
C2 C 0.5428(4) 0.48424(16) 0.2533(2) 0.0329(9) Uani 1 1 d . . . . .
C3 C 0.5639(4) 0.49781(16) 0.3246(2) 0.0347(9) Uani 1 1 d . . . . .
C4 C 0.4512(5) 0.53156(18) 0.1365(2) 0.0420(10) Uani 1 1 d . . . . .
H4 H 0.409881 0.565462 0.130798 0.050 Uiso 1 1 calc R U . . .
C5 C 0.3370(5) 0.4946(2) 0.1157(3) 0.0498(12) Uani 1 1 d . . . . .
H5A H 0.373308 0.460551 0.117095 0.075 Uiso 1 1 calc R U . . .
H5B H 0.301126 0.502035 0.066889 0.075 Uiso 1 1 calc R U . . .
H5C H 0.263705 0.497476 0.150004 0.075 Uiso 1 1 calc R U . . .
C6 C 0.5753(5) 0.5312(2) 0.0879(2) 0.0542(13) Uani 1 1 d . . . . .
H6A H 0.648214 0.551509 0.110203 0.081 Uiso 1 1 calc R U . . .
H6B H 0.549051 0.544931 0.040440 0.081 Uiso 1 1 calc R U . . .
H6C H 0.607441 0.496905 0.082313 0.081 Uiso 1 1 calc R U . . .
C7 C 0.5722(6) 0.43398(18) 0.2191(3) 0.0524(12) Uani 1 1 d . . . . .
H7A H 0.487841 0.420336 0.197257 0.079 Uiso 1 1 calc R U . . .
H7B H 0.608116 0.411043 0.256243 0.079 Uiso 1 1 calc R U . . .
H7C H 0.639368 0.438222 0.181747 0.079 Uiso 1 1 calc R U . . .
C8 C 0.6186(5) 0.4660(2) 0.3877(3) 0.0483(12) Uani 1 1 d . . . . .
H8A H 0.706624 0.479257 0.405258 0.072 Uiso 1 1 calc R U . . .
H8B H 0.630187 0.431574 0.371453 0.072 Uiso 1 1 calc R U . . .
H8C H 0.554070 0.466825 0.426809 0.072 Uiso 1 1 calc R U . . .
C10 C 0.4130(5) 0.60107(19) 0.4223(3) 0.0455(11) Uani 1 1 d . . . . .
H10A H 0.394350 0.629613 0.390432 0.068 Uiso 0.82(2) 1 calc R U P A 1
H10B H 0.421380 0.612508 0.472453 0.068 Uiso 0.82(2) 1 calc R U P A 1
H10C H 0.338127 0.577064 0.417237 0.068 Uiso 0.82(2) 1 calc R U P A 1
H10D H 0.332398 0.607337 0.390893 0.068 Uiso 0.18(2) 1 calc R U P A 2
H10E H 0.418590 0.626278 0.460509 0.068 Uiso 0.18(2) 1 calc R U P A 2
H10F H 0.406166 0.567909 0.443958 0.068 Uiso 0.18(2) 1 calc R U P A 2
C11 C 0.6699(5) 0.6111(2) 0.4008(3) 0.0533(13) Uani 1 1 d . . . . .
H11A H 0.749247 0.593045 0.383658 0.080 Uiso 0.82(2) 1 calc R U P A 1
H11B H 0.689709 0.623421 0.449835 0.080 Uiso 0.82(2) 1 calc R U P A 1
H11C H 0.649405 0.639274 0.368578 0.080 Uiso 0.82(2) 1 calc R U P A 1
H11D H 0.697662 0.585801 0.436522 0.080 Uiso 0.18(2) 1 calc R U P A 2
H11E H 0.680211 0.644295 0.422278 0.080 Uiso 0.18(2) 1 calc R U P A 2
H11F H 0.727343 0.608498 0.358761 0.080 Uiso 0.18(2) 1 calc R U P A 2
C23 C 0.5815(4) 0.65214(15) 0.2026(2) 0.0314(9) Uani 1 1 d . . . . .
C24 C 0.6048(4) 0.70217(15) 0.1718(2) 0.0315(9) Uani 1 1 d . . . . .
C25 C 0.5053(4) 0.74059(15) 0.1658(2) 0.0346(9) Uani 1 1 d . . . . .
C26 C 0.5311(5) 0.78650(17) 0.1344(3) 0.0424(11) Uani 1 1 d . . . . .
C27 C 0.6597(5) 0.79654(16) 0.1065(2) 0.0431(11) Uani 1 1 d . . . . .
C28 C 0.7617(5) 0.76024(18) 0.1119(3) 0.0456(11) Uani 1 1 d . . . . .
C29 C 0.7340(5) 0.71408(16) 0.1431(3) 0.0408(10) Uani 1 1 d . . . . .
C9A C 0.5470(6) 0.5759(3) 0.4012(4) 0.0333(19) Uani 0.82(2) 1 d . . P A 1
H9A H 0.568230 0.550143 0.438961 0.040 Uiso 0.82(2) 1 calc R U P A 1
C9B C 0.536(2) 0.6036(15) 0.3794(15) 0.034(8) Uani 0.18(2) 1 d . . P A 2
H9B H 0.515649 0.630320 0.342896 0.041 Uiso 0.18(2) 1 calc R U P A 2
F6 F 1.2600(3) 0.42771(11) 0.28618(17) 0.0567(8) Uani 1 1 d . . . . .
F7 F 1.2911(3) 0.47441(11) 0.41728(17) 0.0605(8) Uani 1 1 d . . . . .
F8 F 1.0961(3) 0.46376(11) 0.51988(15) 0.0551(7) Uani 1 1 d . . . . .
F9 F 0.8657(3) 0.40699(11) 0.48951(15) 0.0537(7) Uani 1 1 d . . . . .
F10 F 0.8311(3) 0.36075(10) 0.35815(16) 0.0507(7) Uani 1 1 d . . . . .
N3 N 0.9861(4) 0.27842(13) 0.11279(19) 0.0349(8) Uani 1 1 d . . . . .
N4 N 0.9739(4) 0.34690(14) 0.0483(2) 0.0452(10) Uani 1 1 d D . . . .
C12 C 1.0218(5) 0.32730(17) 0.1121(3) 0.0402(10) Uani 1 1 d D . . . .
C13 C 1.0299(6) 0.2437(2) 0.1738(3) 0.0627(16) Uani 1 1 d . . . . .
H13 H 1.086987 0.266027 0.205647 0.075 Uiso 1 1 calc R U . . .
C14 C 1.1272(7) 0.2059(3) 0.1537(4) 0.084(2) Uani 1 1 d . . . . .
H14A H 1.081151 0.180796 0.123205 0.126 Uiso 1 1 calc R U . . .
H14B H 1.165876 0.189990 0.197391 0.126 Uiso 1 1 calc R U . . .
H14C H 1.200234 0.221477 0.126978 0.126 Uiso 1 1 calc R U . . .
C15 C 0.9125(6) 0.2306(2) 0.2223(3) 0.0553(13) Uani 1 1 d . . . . .
H15A H 0.870861 0.261338 0.239692 0.083 Uiso 1 1 calc R U . . .
H15B H 0.947339 0.211040 0.263661 0.083 Uiso 1 1 calc R U . . .
H15C H 0.844220 0.211119 0.194818 0.083 Uiso 1 1 calc R U . . .
C16 C 0.9124(5) 0.26631(17) 0.0485(3) 0.0403(10) Uani 1 1 d . . . . .
C17 C 0.9049(5) 0.30932(19) 0.0080(3) 0.0452(11) Uani 1 1 d . . . . .
C18 C 0.8504(7) 0.2157(2) 0.0304(4) 0.0700(17) Uani 1 1 d . . . . .
H18A H 0.921605 0.193145 0.014393 0.105 Uiso 1 1 calc R U . . .
H18B H 0.780341 0.219503 -0.008163 0.105 Uiso 1 1 calc R U . . .
H18C H 0.809159 0.201890 0.073492 0.105 Uiso 1 1 calc R U . . .
C19 C 0.8355(7) 0.3168(3) -0.0659(3) 0.081(2) Uani 1 1 d . . . . .
H19A H 0.752320 0.336430 -0.060862 0.121 Uiso 1 1 calc R U . . .
H19B H 0.812254 0.284309 -0.087104 0.121 Uiso 1 1 calc R U . . .
H19C H 0.897283 0.334491 -0.097471 0.121 Uiso 1 1 calc R U . . .
C21 C 0.8630(7) 0.4294(2) 0.0333(4) 0.082(2) Uani 1 1 d D . . . .
H21A H 0.820313 0.422428 -0.014191 0.123 Uiso 0.66(2) 1 calc R U P B 1
H21B H 0.876097 0.465441 0.038864 0.123 Uiso 0.66(2) 1 calc R U P B 1
H21C H 0.804251 0.417229 0.071145 0.123 Uiso 0.66(2) 1 calc R U P B 1
H21D H 0.774763 0.412720 0.036370 0.123 Uiso 0.34(2) 1 calc R U P B 2
H21E H 0.852534 0.459495 0.003645 0.123 Uiso 0.34(2) 1 calc R U P B 2
H21F H 0.896704 0.438642 0.081954 0.123 Uiso 0.34(2) 1 calc R U P B 2
C22 C 1.1024(7) 0.4125(2) -0.0170(3) 0.0666(16) Uani 1 1 d D . . . .
H22A H 1.186560 0.394787 -0.003063 0.100 Uiso 0.66(2) 1 calc R U P B 1
H22B H 1.121225 0.448201 -0.020820 0.100 Uiso 0.66(2) 1 calc R U P B 1
H22C H 1.067336 0.399933 -0.063734 0.100 Uiso 0.66(2) 1 calc R U P B 1
H22D H 1.149272 0.424002 0.027507 0.100 Uiso 0.34(2) 1 calc R U P B 2
H22E H 1.095706 0.439949 -0.051756 0.100 Uiso 0.34(2) 1 calc R U P B 2
H22F H 1.153839 0.384979 -0.037676 0.100 Uiso 0.34(2) 1 calc R U P B 2
C30 C 1.0196(5) 0.36787(16) 0.2456(3) 0.0412(10) Uani 1 1 d D . . . .
C31 C 1.0436(4) 0.39274(15) 0.3164(3) 0.0360(9) Uani 1 1 d . . . . .
C32 C 1.1595(4) 0.42233(17) 0.3353(3) 0.0412(10) Uani 1 1 d . . . . .
C33 C 1.1772(4) 0.44632(17) 0.4016(3) 0.0421(11) Uani 1 1 d . . . . .
C34 C 1.0792(5) 0.44092(16) 0.4543(3) 0.0417(11) Uani 1 1 d . . . . .
C35 C 0.9622(5) 0.41204(16) 0.4382(2) 0.0395(10) Uani 1 1 d . . . . .
C36 C 0.9459(4) 0.38840(15) 0.3716(3) 0.0363(10) Uani 1 1 d . . . . .
P2A P 1.1275(8) 0.3675(4) 0.1741(5) 0.0546(17) Uani 0.70(3) 1 d D . P C 1
C20A C 0.9974(9) 0.4039(3) 0.0397(6) 0.047(3) Uani 0.66(2) 1 d D . P B 1
H20A H 1.040595 0.415415 0.086493 0.056 Uiso 0.66(2) 1 calc R U P B 1
P2B P 1.1412(10) 0.3512(8) 0.1881(5) 0.044(3) Uani 0.30(3) 1 d D . P C 2
C20B C 0.9628(14) 0.3949(5) -0.0003(10) 0.037(5) Uani 0.34(2) 1 d D . P B 2
H20B H 0.919372 0.383965 -0.047349 0.045 Uiso 0.34(2) 1 calc R U P B 2
S1A S 0.91339(12) 0.52770(5) 0.24700(8) 0.0405(4) Uani 0.933(3) 1 d D U P D 1
F11A F 1.0988(4) 0.59284(15) 0.2039(2) 0.0778(11) Uani 0.933(3) 1 d D U P D 1
F12A F 1.0523(4) 0.59902(16) 0.3187(3) 0.0815(12) Uani 0.933(3) 1 d D U P D 1
F13A F 1.1781(4) 0.5372(2) 0.2826(3) 0.0602(10) Uani 0.933(3) 1 d D U P D 1
O1A O 0.9531(5) 0.49566(18) 0.1887(3) 0.0748(13) Uani 0.933(3) 1 d D U P D 1
O2A O 0.8091(3) 0.56486(16) 0.2284(3) 0.0527(11) Uani 0.933(3) 1 d D U P D 1
O3A O 0.8976(4) 0.50333(16) 0.3173(2) 0.0626(12) Uani 0.933(3) 1 d D U P D 1
C37A C 1.0665(5) 0.5660(2) 0.2638(3) 0.0482(12) Uani 0.933(3) 1 d D U P D 1
S2A S 0.44740(14) 0.31696(6) 0.04852(7) 0.0480(4) Uani 0.897(3) 1 d D U P E 1
F14A F 0.5272(5) 0.24287(15) 0.1380(3) 0.0985(15) Uani 0.897(3) 1 d D U P E 1
F15A F 0.6558(4) 0.31008(17) 0.1456(2) 0.0724(11) Uani 0.897(3) 1 d D U P E 1
F16A F 0.4576(4) 0.30937(16) 0.19249(18) 0.0705(11) Uani 0.897(3) 1 d D U P E 1
O4A O 0.4622(7) 0.3702(2) 0.0553(3) 0.0803(17) Uani 0.897(3) 1 d D U P E 1
O5A O 0.3083(5) 0.29906(19) 0.0494(3) 0.0594(13) Uani 0.897(3) 1 d D U P E 1
O6A O 0.5319(5) 0.2912(3) -0.0038(3) 0.0847(16) Uani 0.897(3) 1 d D U P E 1
C38A C 0.5268(6) 0.2933(2) 0.1350(3) 0.0531(13) Uani 0.897(3) 1 d D U P E 1
S1B S 0.935(2) 0.5478(9) 0.2180(13) 0.060(3) Uani 0.067(3) 1 d D U P D 2
F11B F 1.096(5) 0.6136(15) 0.279(3) 0.069(6) Uani 0.067(3) 1 d D U P D 2
F12B F 1.027(4) 0.5584(18) 0.3535(18) 0.066(6) Uani 0.067(3) 1 d D U P D 2
F13B F 1.187(5) 0.538(3) 0.278(4) 0.055(7) Uani 0.067(3) 1 d D U P D 2
O1B O 0.902(5) 0.4955(13) 0.247(3) 0.062(6) Uani 0.067(3) 1 d D U P D 2
O2B O 0.995(5) 0.5406(19) 0.1497(17) 0.066(6) Uani 0.067(3) 1 d D U P D 2
O3B O 0.831(4) 0.5847(15) 0.227(3) 0.048(7) Uani 0.067(3) 1 d D U P D 2
C37B C 1.068(3) 0.5640(14) 0.2845(18) 0.056(3) Uani 0.067(3) 1 d D U P D 2
S2B S 0.4249(15) 0.2710(5) 0.0821(8) 0.071(3) Uani 0.103(3) 1 d D U P E 2
F14B F 0.546(3) 0.3283(13) -0.0112(12) 0.067(5) Uani 0.103(3) 1 d D U P E 2
F15B F 0.653(3) 0.3268(13) 0.1045(17) 0.069(6) Uani 0.103(3) 1 d D U P E 2
F16B F 0.475(4) 0.3688(12) 0.082(2) 0.069(6) Uani 0.103(3) 1 d D U P E 2
O4B O 0.527(3) 0.2337(11) 0.070(2) 0.081(6) Uani 0.103(3) 1 d D U P E 2
O5B O 0.412(4) 0.2776(14) 0.1611(12) 0.077(5) Uani 0.103(3) 1 d D U P E 2
O6B O 0.306(3) 0.2780(15) 0.038(2) 0.058(6) Uani 0.103(3) 1 d D U P E 2
C38B C 0.538(3) 0.3262(9) 0.0622(14) 0.064(3) Uani 0.103(3) 1 d D U P E 2
H30 H 0.928(5) 0.3519(19) 0.237(3) 0.053(14) Uiso 1 1 d . . . . .
H23 H 0.657(5) 0.6292(17) 0.203(2) 0.034(11) Uiso 1 1 d . . . . .

loop_
_atom_site_aniso_label
_atom_site_aniso_U_11
_atom_site_aniso_U_22
_atom_site_aniso_U_33
_atom_site_aniso_U_23
_atom_site_aniso_U_13
_atom_site_aniso_U_12
P1 0.0291(6) 0.0332(6) 0.0608(8) 0.0001(5) 0.0065(5) 0.0007(4)
F1 0.0283(13) 0.0452(15) 0.0716(18) 0.0026(13) 0.0045(12) 0.0065(11)
F2 0.0615(19) 0.0436(16) 0.091(2) 0.0112(16) -0.0096(17) 0.0147(14)
F3 0.085(2) 0.0458(16) 0.0629(19) 0.0124(14) -0.0011(17) -0.0166(15)
F4 0.061(2) 0.0587(19) 0.099(3) -0.0007(18) 0.0329(18) -0.0185(15)
F5 0.0352(15) 0.0432(15) 0.094(2) -0.0016(15) 0.0203(14) 0.0021(12)
N1 0.0309(17) 0.0349(18) 0.0242(16) 0.0008(14) 0.0029(13) -0.0041(14)
N2 0.0287(18) 0.050(2) 0.0294(18) -0.0079(16) 0.0009(14) -0.0065(15)
C1 0.029(2) 0.034(2) 0.038(2) -0.0037(18) 0.0050(17) -0.0053(16)
C2 0.031(2) 0.035(2) 0.032(2) 0.0029(17) 0.0013(17) -0.0038(17)
C3 0.031(2) 0.041(2) 0.032(2) 0.0048(18) 0.0018(17) -0.0042(17)
C4 0.049(3) 0.050(3) 0.027(2) 0.0025(19) -0.0023(19) -0.001(2)
C5 0.046(3) 0.067(3) 0.036(2) -0.004(2) -0.011(2) -0.004(2)
C6 0.054(3) 0.079(4) 0.030(2) 0.000(2) 0.009(2) -0.015(3)
C7 0.060(3) 0.036(3) 0.061(3) -0.002(2) 0.006(3) 0.003(2)
C8 0.047(3) 0.059(3) 0.038(2) 0.016(2) -0.001(2) -0.007(2)
C10 0.049(3) 0.049(3) 0.038(2) -0.009(2) 0.006(2) 0.001(2)
C11 0.051(3) 0.052(3) 0.056(3) -0.014(2) -0.005(2) -0.009(2)
C23 0.029(2) 0.029(2) 0.036(2) -0.0051(17) -0.0012(17) 0.0025(16)
C24 0.028(2) 0.033(2) 0.034(2) -0.0077(17) -0.0015(16) -0.0021(16)
C25 0.031(2) 0.033(2) 0.039(2) -0.0053(18) -0.0028(17) 0.0007(17)
C26 0.046(3) 0.038(2) 0.043(2) -0.004(2) -0.010(2) 0.004(2)
C27 0.060(3) 0.030(2) 0.039(2) 0.0053(18) -0.003(2) -0.013(2)
C28 0.037(2) 0.046(3) 0.054(3) -0.007(2) 0.011(2) -0.014(2)
C29 0.034(2) 0.034(2) 0.055(3) -0.005(2) 0.002(2) -0.0025(18)
C9A 0.046(3) 0.032(4) 0.022(3) -0.001(3) 0.002(2) -0.004(2)
C9B 0.037(14) 0.037(19) 0.029(13) 0.019(13) 0.002(10) 0.004(11)
F6 0.0350(14) 0.0638(18) 0.0723(19) -0.0230(15) 0.0143(13) -0.0160(13)
F7 0.0447(16) 0.0631(19) 0.073(2) -0.0191(16) -0.0053(14) -0.0134(14)
F8 0.0682(19) 0.0511(16) 0.0455(15) -0.0098(13) -0.0080(13) 0.0091(14)
F9 0.0581(18) 0.0533(16) 0.0508(16) 0.0055(13) 0.0168(14) 0.0045(13)
F10 0.0401(15) 0.0497(16) 0.0631(18) -0.0085(13) 0.0130(13) -0.0142(12)
N3 0.0320(19) 0.039(2) 0.0339(18) 0.0040(15) 0.0071(15) 0.0048(15)
N4 0.042(2) 0.0302(19) 0.064(3) 0.0112(18) 0.0140(19) 0.0055(16)
C12 0.035(2) 0.036(2) 0.050(3) -0.008(2) 0.014(2) -0.0011(18)
C13 0.060(3) 0.075(4) 0.054(3) 0.028(3) 0.019(3) 0.025(3)
C14 0.084(5) 0.079(4) 0.092(5) 0.041(4) 0.036(4) 0.047(4)
C15 0.059(3) 0.052(3) 0.056(3) 0.020(2) 0.022(3) 0.011(2)
C16 0.039(2) 0.038(2) 0.045(3) -0.008(2) 0.010(2) 0.0004(19)
C17 0.038(3) 0.058(3) 0.040(2) 0.007(2) 0.008(2) 0.006(2)
C18 0.073(4) 0.054(3) 0.084(4) -0.021(3) 0.011(3) -0.022(3)
C19 0.063(4) 0.135(6) 0.043(3) 0.024(4) 0.000(3) 0.014(4)
C21 0.091(5) 0.037(3) 0.117(6) 0.006(3) 0.007(4) 0.023(3)
C22 0.081(4) 0.045(3) 0.075(4) 0.005(3) 0.015(3) -0.019(3)
C30 0.033(2) 0.031(2) 0.060(3) -0.008(2) 0.010(2) -0.0049(18)
C31 0.030(2) 0.0245(19) 0.054(3) -0.0027(18) 0.0041(19) 0.0021(16)
C32 0.027(2) 0.038(2) 0.060(3) -0.004(2) 0.007(2) 0.0006(17)
C33 0.032(2) 0.036(2) 0.058(3) -0.006(2) -0.003(2) 0.0003(18)
C34 0.045(3) 0.032(2) 0.048(3) -0.0047(19) -0.008(2) 0.0107(19)
C35 0.044(3) 0.032(2) 0.043(2) 0.0056(19) 0.009(2) 0.0096(19)
C36 0.029(2) 0.026(2) 0.054(3) -0.0003(19) 0.0051(19) 0.0003(16)
P2A 0.033(2) 0.050(3) 0.082(3) -0.027(2) 0.0187(18) -0.0117(15)
C20A 0.068(6) 0.028(4) 0.045(6) -0.003(3) -0.001(4) -0.004(3)
P2B 0.034(3) 0.068(6) 0.030(4) -0.015(3) -0.010(2) 0.022(4)
C20B 0.056(9) 0.026(7) 0.030(9) 0.007(6) -0.005(7) -0.003(6)
S1A 0.0280(6) 0.0388(7) 0.0546(8) 0.0077(6) -0.0011(5) -0.0008(5)
F11A 0.055(2) 0.085(3) 0.093(3) 0.041(2) 0.0033(18) -0.0198(18)
F12A 0.075(3) 0.070(3) 0.098(3) -0.033(2) -0.004(2) -0.005(2)
F13A 0.0252(16) 0.079(2) 0.076(2) 0.014(2) -0.0012(16) 0.0040(16)
O1A 0.069(3) 0.075(3) 0.079(3) -0.033(2) -0.004(2) 0.000(2)
O2A 0.0269(18) 0.056(2) 0.075(3) 0.030(2) -0.0014(17) 0.0043(16)
O3A 0.042(2) 0.073(3) 0.074(3) 0.045(2) 0.0127(19) 0.0083(18)
C37A 0.034(2) 0.052(3) 0.059(3) 0.001(2) 0.001(2) 0.001(2)
S2A 0.0440(8) 0.0671(9) 0.0329(6) -0.0055(6) -0.0002(5) -0.0035(6)
F14A 0.133(4) 0.050(2) 0.110(3) 0.005(2) -0.029(3) 0.019(2)
F15A 0.055(2) 0.104(3) 0.057(2) -0.014(2) -0.0129(18) 0.013(2)
F16A 0.081(3) 0.091(3) 0.0399(18) 0.0104(18) 0.0026(17) 0.010(2)
O4A 0.111(4) 0.067(3) 0.061(3) 0.020(3) -0.028(3) -0.012(3)
O5A 0.042(2) 0.078(3) 0.058(3) -0.009(2) -0.0042(19) 0.000(2)
O6A 0.065(3) 0.141(5) 0.049(2) -0.038(3) 0.007(2) 0.001(3)
C38A 0.058(3) 0.049(3) 0.052(3) -0.006(2) -0.003(2) 0.014(2)
S1B 0.048(5) 0.064(5) 0.069(5) 0.009(5) 0.000(5) 0.008(5)
F11B 0.052(10) 0.069(10) 0.088(10) 0.006(10) 0.007(10) 0.003(10)
F12B 0.047(11) 0.070(11) 0.080(12) -0.014(11) -0.004(11) -0.002(11)
F13B 0.034(12) 0.064(12) 0.067(12) 0.007(12) 0.000(12) 0.001(12)
O1B 0.040(10) 0.066(10) 0.079(10) -0.001(10) -0.006(10) 0.001(10)
O2B 0.056(10) 0.070(10) 0.073(10) 0.003(10) -0.001(10) 0.001(10)
O3B 0.033(11) 0.048(12) 0.063(12) 0.015(12) 0.002(11) 0.000(11)
C37B 0.040(5) 0.058(5) 0.069(5) 0.005(5) -0.001(5) 0.002(5)
S2B 0.075(5) 0.064(5) 0.072(5) -0.005(4) -0.006(4) 0.006(4)
F14B 0.076(10) 0.088(10) 0.039(9) -0.011(9) 0.015(8) -0.011(10)
F15B 0.057(10) 0.083(11) 0.067(11) -0.009(11) -0.007(10) 0.007(10)
F16B 0.091(11) 0.059(11) 0.056(12) -0.010(11) -0.008(11) -0.005(10)
O4B 0.097(11) 0.063(11) 0.083(11) -0.005(11) 0.001(11) 0.033(11)
O5B 0.096(10) 0.062(10) 0.073(10) 0.002(10) -0.009(10) 0.014(10)
O6B 0.048(11) 0.072(12) 0.055(11) -0.018(11) -0.003(10) -0.007(11)
C38B 0.064(5) 0.072(5) 0.055(5) -0.008(5) -0.005(5) 0.004(5)

loop_
_atom_type_symbol
_atom_type_description
_atom_type_scat_dispersion_real
_atom_type_scat_dispersion_imag
_atom_type_scat_source
C C 0.0181 0.0091 'International Tables Vol C Tables 4.2.6.8 and 6.1.1.4'
H H 0.0000 0.0000 'International Tables Vol C Tables 4.2.6.8 and 6.1.1.4'
F F 0.0727 0.0534 'International Tables Vol C Tables 4.2.6.8 and 6.1.1.4'
N N 0.0311 0.0180 'International Tables Vol C Tables 4.2.6.8 and 6.1.1.4'
O O 0.0492 0.0322 'International Tables Vol C Tables 4.2.6.8 and 6.1.1.4'
P P 0.2955 0.4335 'International Tables Vol C Tables 4.2.6.8 and 6.1.1.4'
S S 0.3331 0.5567 'International Tables Vol C Tables 4.2.6.8 and 6.1.1.4'

loop_
_exptl_crystal_face_index_h
_exptl_crystal_face_index_k
_exptl_crystal_face_index_l
_exptl_crystal_face_perp_dist
1 5 5 0.0576
0 -4 5 0.0638
-1 -5 0 0.0529
-1 -4 -5 0.0485
-3 -2 5 0.0432
2 5 1 0.0404
2 -1 -5 0.0805
5 5 3 0.0395
-1 0 0 0.0097
-4 -5 -3 0.0141
3 -2 5 0.0590
1 -5 0 0.0759
0 5 1 0.0369
-1 5 -3 0.0652
5 -2 -4 0.0630
5 -2 2 0.0338

loop_
_geom_angle_atom_site_label_1
_geom_angle_atom_site_label_2
_geom_angle_atom_site_label_3
_geom_angle
_geom_angle_site_symmetry_1
_geom_angle_site_symmetry_3
_geom_angle_publ_flag
C23 P1 C1 97.69(19) . . ?
C1 N1 C2 109.1(3) . . ?
C1 N1 C4 122.9(4) . . ?
C2 N1 C4 128.1(3) . . ?
C1 N2 C3 109.6(3) . . ?
C1 N2 C9A 129.4(5) . . ?
C1 N2 C9B 100.4(13) . . ?
C3 N2 C9A 121.0(5) . . ?
C3 N2 C9B 149.2(12) . . ?
N1 C1 P1 125.5(3) . . ?
N1 C1 N2 107.1(4) . . ?
N2 C1 P1 127.3(3) . . ?
N1 C2 C7 125.3(4) . . ?
C3 C2 N1 107.1(4) . . ?
C3 C2 C7 127.5(4) . . ?
N2 C3 C8 124.4(4) . . ?
C2 C3 N2 107.2(4) . . ?
C2 C3 C8 128.4(4) . . ?
N1 C4 H4 105.8 . . ?
N1 C4 C5 111.7(4) . . ?
N1 C4 C6 111.2(4) . . ?
C5 C4 H4 105.8 . . ?
C5 C4 C6 115.9(4) . . ?
C6 C4 H4 105.8 . . ?
C4 C5 H5A 109.5 . . ?
C4 C5 H5B 109.5 . . ?
C4 C5 H5C 109.5 . . ?
H5A C5 H5B 109.5 . . ?
H5A C5 H5C 109.5 . . ?
H5B C5 H5C 109.5 . . ?
C4 C6 H6A 109.5 . . ?
C4 C6 H6B 109.5 . . ?
C4 C6 H6C 109.5 . . ?
H6A C6 H6B 109.5 . . ?
H6A C6 H6C 109.5 . . ?
H6B C6 H6C 109.5 . . ?
C2 C7 H7A 109.5 . . ?
C2 C7 H7B 109.5 . . ?
C2 C7 H7C 109.5 . . ?
H7A C7 H7B 109.5 . . ?
H7A C7 H7C 109.5 . . ?
H7B C7 H7C 109.5 . . ?
C3 C8 H8A 109.5 . . ?
C3 C8 H8B 109.5 . . ?
C3 C8 H8C 109.5 . . ?
H8A C8 H8B 109.5 . . ?
H8A C8 H8C 109.5 . . ?
H8B C8 H8C 109.5 . . ?
H10A C10 H10B 109.5 . . ?
H10A C10 H10C 109.5 . . ?
H10B C10 H10C 109.5 . . ?
H10D C10 H10E 109.5 . . ?
H10D C10 H10F 109.5 . . ?
H10E C10 H10F 109.5 . . ?
C9A C10 H10A 109.5 . . ?
C9A C10 H10B 109.5 . . ?
C9A C10 H10C 109.5 . . ?
C9B C10 H10D 109.5 . . ?
C9B C10 H10E 109.5 . . ?
C9B C10 H10F 109.5 . . ?
H11A C11 H11B 109.5 . . ?
H11A C11 H11C 109.5 . . ?
H11B C11 H11C 109.5 . . ?
H11D C11 H11E 109.5 . . ?
H11D C11 H11F 109.5 . . ?
H11E C11 H11F 109.5 . . ?
C9A C11 H11A 109.5 . . ?
C9A C11 H11B 109.5 . . ?
C9A C11 H11C 109.5 . . ?
C9B C11 H11D 109.5 . . ?
C9B C11 H11E 109.5 . . ?
C9B C11 H11F 109.5 . . ?
P1 C23 H23 117(3) . . ?
C24 C23 P1 126.1(3) . . ?
C24 C23 H23 117(3) . . ?
C25 C24 C23 124.9(4) . . ?
C25 C24 C29 115.2(4) . . ?
C29 C24 C23 119.9(4) . . ?
F1 C25 C24 119.0(4) . . ?
F1 C25 C26 118.3(4) . . ?
C26 C25 C24 122.7(4) . . ?
F2 C26 C25 121.1(4) . . ?
F2 C26 C27 118.7(4) . . ?
C25 C26 C27 120.2(4) . . ?
F3 C27 C26 120.4(4) . . ?
F3 C27 C28 120.2(4) . . ?
C28 C27 C26 119.4(4) . . ?
F4 C28 C27 119.6(4) . . ?
F4 C28 C29 120.6(4) . . ?
C29 C28 C27 119.8(4) . . ?
F5 C29 C24 119.2(4) . . ?
F5 C29 C28 118.1(4) . . ?
C28 C29 C24 122.7(4) . . ?
N2 C9A C10 111.7(5) . . ?
N2 C9A C11 110.6(5) . . ?
N2 C9A H9A 106.5 . . ?
C10 C9A H9A 106.5 . . ?
C11 C9A C10 114.3(6) . . ?
C11 C9A H9A 106.5 . . ?
N2 C9B H9B 104.6 . . ?
C10 C9B N2 103.8(19) . . ?
C10 C9B H9B 104.6 . . ?
C11 C9B N2 106.4(19) . . ?
C11 C9B C10 130(2) . . ?
C11 C9B H9B 104.6 . . ?
C12 N3 C13 122.4(4) . . ?
C12 N3 C16 109.8(4) . . ?
C16 N3 C13 127.7(4) . . ?
C12 N4 C17 109.1(4) . . ?
C12 N4 C20A 114.9(6) . . ?
C12 N4 C20B 145.9(8) . . ?
C17 N4 C20A 135.8(6) . . ?
C17 N4 C20B 105.0(8) . . ?
N3 C12 N4 107.5(4) . . ?
N3 C12 P2A 133.7(6) . . ?
N3 C12 P2B 117.9(8) . . ?
N4 C12 P2A 118.6(5) . . ?
N4 C12 P2B 134.0(8) . . ?
N3 C13 H13 102.1 . . ?
N3 C13 C15 112.3(4) . . ?
C14 C13 N3 114.3(5) . . ?
C14 C13 H13 102.1 . . ?
C14 C13 C15 120.6(5) . . ?
C15 C13 H13 102.1 . . ?
C13 C14 H14A 109.5 . . ?
C13 C14 H14B 109.5 . . ?
C13 C14 H14C 109.5 . . ?
H14A C14 H14B 109.5 . . ?
H14A C14 H14C 109.5 . . ?
H14B C14 H14C 109.5 . . ?
C13 C15 H15A 109.5 . . ?
C13 C15 H15B 109.5 . . ?
C13 C15 H15C 109.5 . . ?
H15A C15 H15B 109.5 . . ?
H15A C15 H15C 109.5 . . ?
H15B C15 H15C 109.5 . . ?
N3 C16 C18 125.6(5) . . ?
C17 C16 N3 106.5(4) . . ?
C17 C16 C18 128.0(5) . . ?
N4 C17 C19 124.9(5) . . ?
C16 C17 N4 107.1(4) . . ?
C16 C17 C19 127.9(5) . . ?
C16 C18 H18A 109.5 . . ?
C16 C18 H18B 109.5 . . ?
C16 C18 H18C 109.5 . . ?
H18A C18 H18B 109.5 . . ?
H18A C18 H18C 109.5 . . ?
H18B C18 H18C 109.5 . . ?
C17 C19 H19A 109.5 . . ?
C17 C19 H19B 109.5 . . ?
C17 C19 H19C 109.5 . . ?
H19A C19 H19B 109.5 . . ?
H19A C19 H19C 109.5 . . ?
H19B C19 H19C 109.5 . . ?
H21A C21 H21B 109.5 . . ?
H21A C21 H21C 109.5 . . ?
H21B C21 H21C 109.5 . . ?
H21D C21 H21E 109.5 . . ?
H21D C21 H21F 109.5 . . ?
H21E C21 H21F 109.5 . . ?
C20A C21 H21A 109.5 . . ?
C20A C21 H21B 109.5 . . ?
C20A C21 H21C 109.5 . . ?
C20B C21 H21D 109.5 . . ?
C20B C21 H21E 109.5 . . ?
C20B C21 H21F 109.5 . . ?
H22A C22 H22B 109.5 . . ?
H22A C22 H22C 109.5 . . ?
H22B C22 H22C 109.5 . . ?
H22D C22 H22E 109.5 . . ?
H22D C22 H22F 109.5 . . ?
H22E C22 H22F 109.5 . . ?
C20A C22 H22A 109.5 . . ?
C20A C22 H22B 109.5 . . ?
C20A C22 H22C 109.5 . . ?
C20B C22 H22D 109.5 . . ?
C20B C22 H22E 109.5 . . ?
C20B C22 H22F 109.5 . . ?
C31 C30 P2A 126.7(4) . . ?
C31 C30 P2B 125.6(5) . . ?
C31 C30 H30 116(3) . . ?
P2A C30 H30 117(3) . . ?
P2B C30 H30 116(3) . . ?
C32 C31 C30 124.7(4) . . ?
C32 C31 C36 114.9(4) . . ?
C36 C31 C30 120.3(4) . . ?
F6 C32 C31 118.9(4) . . ?
F6 C32 C33 117.7(4) . . ?
C33 C32 C31 123.3(4) . . ?
F7 C33 C32 121.1(4) . . ?
F7 C33 C34 118.9(4) . . ?
C32 C33 C34 119.9(4) . . ?
F8 C34 C33 120.6(4) . . ?
F8 C34 C35 120.5(4) . . ?
C33 C34 C35 119.0(4) . . ?
F9 C35 C34 119.1(4) . . ?
F9 C35 C36 120.6(4) . . ?
C36 C35 C34 120.4(4) . . ?
F10 C36 C31 119.0(4) . . ?
F10 C36 C35 118.5(4) . . ?
C35 C36 C31 122.5(4) . . ?
C30 P2A C12 97.6(3) . . ?
N4 C20A H20A 105.9 . . ?
C21 C20A N4 109.1(6) . . ?
C21 C20A C22 120.0(7) . . ?
C21 C20A H20A 105.9 . . ?
C22 C20A N4 109.1(6) . . ?
C22 C20A H20A 105.9 . . ?
C30 P2B C12 97.1(5) . . ?
N4 C20B H20B 106.2 . . ?
C21 C20B N4 107.6(9) . . ?
C21 C20B H20B 106.2 . . ?
C22 C20B N4 109.4(9) . . ?
C22 C20B C21 120.6(11) . . ?
C22 C20B H20B 106.2 . . ?
O1A S1A O2A 115.8(3) . . ?
O1A S1A O3A 115.9(3) . . ?
O1A S1A C37A 102.6(3) . . ?
O2A S1A O3A 114.6(2) . . ?
O2A S1A C37A 102.8(2) . . ?
O3A S1A C37A 102.1(3) . . ?
F11A C37A S1A 111.6(4) . . ?
F11A C37A F13A 107.2(5) . . ?
F12A C37A S1A 112.7(4) . . ?
F12A C37A F11A 107.2(5) . . ?
F12A C37A F13A 106.2(5) . . ?
F13A C37A S1A 111.7(4) . . ?
O4A S2A O5A 114.8(4) . . ?
O4A S2A O6A 117.7(4) . . ?
O4A S2A C38A 103.0(3) . . ?
O5A S2A O6A 114.0(3) . . ?
O5A S2A C38A 104.0(3) . . ?
O6A S2A C38A 100.2(3) . . ?
F14A C38A S2A 112.1(4) . . ?
F14A C38A F16A 106.7(5) . . ?
F15A C38A S2A 111.8(4) . . ?
F15A C38A F14A 109.0(5) . . ?
F15A C38A F16A 105.9(5) . . ?
F16A C38A S2A 111.1(4) . . ?
O1B S1B C37B 98.1(19) . . ?
O2B S1B O1B 106(2) . . ?
O2B S1B O3B 121(2) . . ?
O2B S1B C37B 108(2) . . ?
O3B S1B O1B 116(2) . . ?
O3B S1B C37B 105(2) . . ?
F11B C37B S1B 109(2) . . ?
F11B C37B F13B 109(3) . . ?
F12B C37B S1B 112(2) . . ?
F12B C37B F11B 105(3) . . ?
F12B C37B F13B 108(3) . . ?
F13B C37B S1B 115(3) . . ?
O4B S2B O5B 109(2) . . ?
O4B S2B C38B 95.5(17) . . ?
O5B S2B C38B 99.8(17) . . ?
O6B S2B O4B 125(2) . . ?
O6B S2B O5B 117(2) . . ?
O6B S2B C38B 105.3(19) . . ?
F14B C38B S2B 106.2(18) . . ?
F15B C38B S2B 112.3(19) . . ?
F15B C38B F14B 120(3) . . ?
F15B C38B F16B 103(2) . . ?
F16B C38B S2B 109(2) . . ?
F16B C38B F14B 106(2) . . ?

loop_
_geom_bond_atom_site_label_1
_geom_bond_atom_site_label_2
_geom_bond_distance
_geom_bond_site_symmetry_2
_geom_bond_publ_flag
P1 C1 1.844(4) . ?
P1 C23 1.693(4) . ?
F1 C25 1.339(5) . ?
F2 C26 1.343(5) . ?
F3 C27 1.338(5) . ?
F4 C28 1.346(5) . ?
F5 C29 1.343(5) . ?
N1 C1 1.337(5) . ?
N1 C2 1.391(5) . ?
N1 C4 1.485(5) . ?
N2 C1 1.352(5) . ?
N2 C3 1.371(6) . ?
N2 C9A 1.488(6) . ?
N2 C9B 1.71(3) . ?
C2 C3 1.350(6) . ?
C2 C7 1.491(6) . ?
C3 C8 1.498(6) . ?
C4 H4 0.9800 . ?
C4 C5 1.506(6) . ?
C4 C6 1.509(6) . ?
C5 H5A 0.9600 . ?
C5 H5B 0.9600 . ?
C5 H5C 0.9600 . ?
C6 H6A 0.9600 . ?
C6 H6B 0.9600 . ?
C6 H6C 0.9600 . ?
C7 H7A 0.9600 . ?
C7 H7B 0.9600 . ?
C7 H7C 0.9600 . ?
C8 H8A 0.9600 . ?
C8 H8B 0.9600 . ?
C8 H8C 0.9600 . ?
C10 H10A 0.9600 . ?
C10 H10B 0.9600 . ?
C10 H10C 0.9600 . ?
C10 H10D 0.9600 . ?
C10 H10E 0.9600 . ?
C10 H10F 0.9600 . ?
C10 C9A 1.511(8) . ?
C10 C9B 1.44(3) . ?
C11 H11A 0.9600 . ?
C11 H11B 0.9600 . ?
C11 H11C 0.9600 . ?
C11 H11D 0.9600 . ?
C11 H11E 0.9600 . ?
C11 H11F 0.9600 . ?
C11 C9A 1.502(8) . ?
C11 C9B 1.35(2) . ?
C23 C24 1.450(6) . ?
C23 H23 0.94(4) . ?
C24 C25 1.394(6) . ?
C24 C29 1.400(6) . ?
C25 C26 1.361(6) . ?
C26 C27 1.380(7) . ?
C27 C28 1.371(7) . ?
C28 C29 1.370(6) . ?
C9A H9A 0.9800 . ?
C9B H9B 0.9800 . ?
F6 C32 1.346(5) . ?
F7 C33 1.344(5) . ?
F8 C34 1.338(5) . ?
F9 C35 1.345(5) . ?
F10 C36 1.338(5) . ?
N3 C12 1.331(6) . ?
N3 C13 1.484(6) . ?
N3 C16 1.381(6) . ?
N4 C12 1.334(6) . ?
N4 C17 1.385(6) . ?
N4 C20A 1.525(7) . ?
N4 C20B 1.541(11) . ?
C12 P2A 1.827(7) . ?
C12 P2B 1.872(11) . ?
C13 H13 0.9800 . ?
C13 C14 1.421(7) . ?
C13 C15 1.497(7) . ?
C14 H14A 0.9600 . ?
C14 H14B 0.9600 . ?
C14 H14C 0.9600 . ?
C15 H15A 0.9600 . ?
C15 H15B 0.9600 . ?
C15 H15C 0.9600 . ?
C16 C17 1.350(7) . ?
C16 C18 1.490(6) . ?
C17 C19 1.490(7) . ?
C18 H18A 0.9600 . ?
C18 H18B 0.9600 . ?
C18 H18C 0.9600 . ?
C19 H19A 0.9600 . ?
C19 H19B 0.9600 . ?
C19 H19C 0.9600 . ?
C21 H21A 0.9600 . ?
C21 H21B 0.9600 . ?
C21 H21C 0.9600 . ?
C21 H21D 0.9600 . ?
C21 H21E 0.9600 . ?
C21 H21F 0.9600 . ?
C21 C20A 1.458(10) . ?
C21 C20B 1.470(13) . ?
C22 H22A 0.9600 . ?
C22 H22B 0.9600 . ?
C22 H22C 0.9600 . ?
C22 H22D 0.9600 . ?
C22 H22E 0.9600 . ?
C22 H22F 0.9600 . ?
C22 C20A 1.485(9) . ?
C22 C20B 1.464(13) . ?
C30 C31 1.453(6) . ?
C30 P2A 1.690(7) . ?
C30 P2B 1.654(10) . ?
C30 H30 0.99(5) . ?
C31 C32 1.393(6) . ?
C31 C36 1.403(6) . ?
C32 C33 1.363(7) . ?
C33 C34 1.374(7) . ?
C34 C35 1.381(6) . ?
C35 C36 1.362(6) . ?
C20A H20A 0.9800 . ?
C20B H20B 0.9800 . ?
S1A O1A 1.416(4) . ?
S1A O2A 1.432(4) . ?
S1A O3A 1.440(4) . ?
S1A C37A 1.801(5) . ?
F11A C37A 1.343(6) . ?
F12A C37A 1.333(6) . ?
F13A C37A 1.348(6) . ?
S2A O4A 1.413(6) . ?
S2A O5A 1.420(5) . ?
S2A O6A 1.441(5) . ?
S2A C38A 1.830(6) . ?
F14A C38A 1.326(7) . ?
F15A C38A 1.325(7) . ?
F16A C38A 1.327(7) . ?
S1B O1B 1.505(19) . ?
S1B O2B 1.403(19) . ?
S1B O3B 1.409(18) . ?
S1B C37B 1.784(18) . ?
F11B C37B 1.33(2) . ?
F12B C37B 1.33(2) . ?
F13B C37B 1.340(19) . ?
S2B O4B 1.412(18) . ?
S2B O5B 1.453(18) . ?
S2B O6B 1.381(18) . ?
S2B C38B 1.859(18) . ?
F14B C38B 1.336(19) . ?
F15B C38B 1.321(19) . ?
F16B C38B 1.33(2) . ?

loop_
_geom_torsion_atom_site_label_1
_geom_torsion_atom_site_label_2
_geom_torsion_atom_site_label_3
_geom_torsion_atom_site_label_4
_geom_torsion
_geom_torsion_site_symmetry_1
_geom_torsion_site_symmetry_2
_geom_torsion_site_symmetry_3
_geom_torsion_site_symmetry_4
_geom_torsion_publ_flag
P1 C23 C24 C25 -1.8(6) . . . . ?
P1 C23 C24 C29 -179.6(3) . . . . ?
F1 C25 C26 F2 -0.6(6) . . . . ?
F1 C25 C26 C27 179.9(4) . . . . ?
F2 C26 C27 F3 0.1(6) . . . . ?
F2 C26 C27 C28 179.4(4) . . . . ?
F3 C27 C28 F4 -0.3(7) . . . . ?
F3 C27 C28 C29 -179.1(4) . . . . ?
F4 C28 C29 F5 0.2(7) . . . . ?
F4 C28 C29 C24 179.9(4) . . . . ?
N1 C2 C3 N2 -0.8(4) . . . . ?
N1 C2 C3 C8 -178.3(4) . . . . ?
C1 P1 C23 C24 179.2(4) . . . . ?
C1 N1 C2 C3 1.9(5) . . . . ?
C1 N1 C2 C7 -175.0(4) . . . . ?
C1 N1 C4 C5 -122.5(4) . . . . ?
C1 N1 C4 C6 106.4(5) . . . . ?
C1 N2 C3 C2 -0.5(5) . . . . ?
C1 N2 C3 C8 177.1(4) . . . . ?
C1 N2 C9A C10 58.3(8) . . . . ?
C1 N2 C9A C11 -70.3(7) . . . . ?
C1 N2 C9B C10 105.1(18) . . . . ?
C1 N2 C9B C11 -114.8(19) . . . . ?
C2 N1 C1 P1 -179.1(3) . . . . ?
C2 N1 C1 N2 -2.2(4) . . . . ?
C2 N1 C4 C5 56.7(6) . . . . ?
C2 N1 C4 C6 -74.4(5) . . . . ?
C3 N2 C1 P1 178.6(3) . . . . ?
C3 N2 C1 N1 1.7(4) . . . . ?
C3 N2 C9A C10 -124.7(6) . . . . ?
C3 N2 C9A C11 106.7(7) . . . . ?
C3 N2 C9B C10 -88(2) . . . . ?
C3 N2 C9B C11 52(3) . . . . ?
C4 N1 C1 P1 0.2(6) . . . . ?
C4 N1 C1 N2 177.1(3) . . . . ?
C4 N1 C2 C3 -177.4(4) . . . . ?
C4 N1 C2 C7 5.7(7) . . . . ?
C7 C2 C3 N2 176.0(4) . . . . ?
C7 C2 C3 C8 -1.5(8) . . . . ?
C23 P1 C1 N1 -81.5(4) . . . . ?
C23 P1 C1 N2 102.2(4) . . . . ?
C23 C24 C25 F1 2.5(6) . . . . ?
C23 C24 C25 C26 -178.0(4) . . . . ?
C23 C24 C29 F5 -1.7(6) . . . . ?
C23 C24 C29 C28 178.6(4) . . . . ?
C24 C25 C26 F2 179.8(4) . . . . ?
C24 C25 C26 C27 0.4(7) . . . . ?
C25 C24 C29 F5 -179.7(4) . . . . ?
C25 C24 C29 C28 0.6(6) . . . . ?
C25 C26 C27 F3 179.5(4) . . . . ?
C25 C26 C27 C28 -1.2(7) . . . . ?
C26 C27 C28 F4 -179.6(4) . . . . ?
C26 C27 C28 C29 1.6(7) . . . . ?
C27 C28 C29 F5 178.9(4) . . . . ?
C27 C28 C29 C24 -1.3(7) . . . . ?
C29 C24 C25 F1 -179.6(4) . . . . ?
C29 C24 C25 C26 -0.1(6) . . . . ?
C9A N2 C1 P1 -4.2(6) . . . . ?
C9A N2 C1 N1 179.0(4) . . . . ?
C9A N2 C3 C2 -178.1(4) . . . . ?
C9A N2 C3 C8 -0.5(6) . . . . ?
C9B N2 C1 P1 -8.6(9) . . . . ?
C9B N2 C1 N1 174.6(9) . . . . ?
C9B N2 C3 C2 -166.7(18) . . . . ?
C9B N2 C3 C8 10.9(19) . . . . ?
F6 C32 C33 F7 0.0(7) . . . . ?
F6 C32 C33 C34 -178.3(4) . . . . ?
F7 C33 C34 F8 0.8(6) . . . . ?
F7 C33 C34 C35 -180.0(4) . . . . ?
F8 C34 C35 F9 -0.4(6) . . . . ?
F8 C34 C35 C36 -179.3(4) . . . . ?
F9 C35 C36 F10 1.0(6) . . . . ?
F9 C35 C36 C31 179.8(4) . . . . ?
N3 C12 P2A C30 -68.9(8) . . . . ?
N3 C12 P2B C30 -90.3(9) . . . . ?
N3 C16 C17 N4 -0.1(5) . . . . ?
N3 C16 C17 C19 -179.6(5) . . . . ?
N4 C12 P2A C30 117.2(6) . . . . ?
N4 C12 P2B C30 100.3(9) . . . . ?
C12 N3 C13 C14 -111.3(6) . . . . ?
C12 N3 C13 C15 106.6(6) . . . . ?
C12 N3 C16 C17 0.4(5) . . . . ?
C12 N3 C16 C18 -177.5(5) . . . . ?
C12 N4 C17 C16 -0.3(5) . . . . ?
C12 N4 C17 C19 179.2(5) . . . . ?
C12 N4 C20A C21 -116.8(7) . . . . ?
C12 N4 C20A C22 110.4(7) . . . . ?
C12 N4 C20B C21 -72.5(14) . . . . ?
C12 N4 C20B C22 60.1(16) . . . . ?
C13 N3 C12 N4 176.2(4) . . . . ?
C13 N3 C12 P2A 1.7(7) . . . . ?
C13 N3 C12 P2B 4.2(6) . . . . ?
C13 N3 C16 C17 -176.2(4) . . . . ?
C13 N3 C16 C18 5.9(7) . . . . ?
C16 N3 C12 N4 -0.7(5) . . . . ?
C16 N3 C12 P2A -175.1(4) . . . . ?
C16 N3 C12 P2B -172.7(4) . . . . ?
C16 N3 C13 C14 65.0(7) . . . . ?
C16 N3 C13 C15 -77.1(6) . . . . ?
C17 N4 C12 N3 0.6(5) . . . . ?
C17 N4 C12 P2A 176.0(4) . . . . ?
C17 N4 C12 P2B 170.8(5) . . . . ?
C17 N4 C20A C21 57.3(10) . . . . ?
C17 N4 C20A C22 -75.4(9) . . . . ?
C17 N4 C20B C21 107.3(10) . . . . ?
C17 N4 C20B C22 -120.1(10) . . . . ?
C18 C16 C17 N4 177.8(5) . . . . ?
C18 C16 C17 C19 -1.7(9) . . . . ?
C30 C31 C32 F6 -2.0(7) . . . . ?
C30 C31 C32 C33 178.1(4) . . . . ?
C30 C31 C36 F10 0.5(6) . . . . ?
C30 C31 C36 C35 -178.3(4) . . . . ?
C31 C30 P2A C12 178.2(4) . . . . ?
C31 C30 P2B C12 -176.3(5) . . . . ?
C31 C32 C33 F7 179.9(4) . . . . ?
C31 C32 C33 C34 1.5(7) . . . . ?
C32 C31 C36 F10 179.8(4) . . . . ?
C32 C31 C36 C35 1.0(6) . . . . ?
C32 C33 C34 F8 179.2(4) . . . . ?
C32 C33 C34 C35 -1.6(7) . . . . ?
C33 C34 C35 F9 -179.5(4) . . . . ?
C33 C34 C35 C36 1.5(6) . . . . ?
C34 C35 C36 F10 180.0(4) . . . . ?
C34 C35 C36 C31 -1.2(7) . . . . ?
C36 C31 C32 F6 178.7(4) . . . . ?
C36 C31 C32 C33 -1.2(7) . . . . ?
P2A C30 C31 C32 2.8(9) . . . . ?
P2A C30 C31 C36 -177.9(7) . . . . ?
C20A N4 C12 N3 176.3(4) . . . . ?
C20A N4 C12 P2A -8.3(6) . . . . ?
C20A N4 C17 C16 -174.7(6) . . . . ?
C20A N4 C17 C19 4.8(9) . . . . ?
P2B C30 C31 C32 24.6(11) . . . . ?
P2B C30 C31 C36 -156.1(10) . . . . ?
C20B N4 C12 N3 -179.6(9) . . . . ?
C20B N4 C12 P2B -9.4(13) . . . . ?
C20B N4 C17 C16 179.8(5) . . . . ?
C20B N4 C17 C19 -0.7(7) . . . . ?
O1A S1A C37A F11A 60.3(5) . . . . ?
O1A S1A C37A F12A -179.0(4) . . . . ?
O1A S1A C37A F13A -59.6(5) . . . . ?
O2A S1A C37A F11A -60.2(4) . . . . ?
O2A S1A C37A F12A 60.4(5) . . . . ?
O2A S1A C37A F13A 179.8(4) . . . . ?
O3A S1A C37A F11A -179.3(4) . . . . ?
O3A S1A C37A F12A -58.6(5) . . . . ?
O3A S1A C37A F13A 60.8(5) . . . . ?
O4A S2A C38A F14A -177.8(5) . . . . ?
O4A S2A C38A F15A -55.1(5) . . . . ?
O4A S2A C38A F16A 62.9(6) . . . . ?
O5A S2A C38A F14A 62.0(5) . . . . ?
O5A S2A C38A F15A -175.2(4) . . . . ?
O5A S2A C38A F16A -57.2(5) . . . . ?
O6A S2A C38A F14A -56.1(6) . . . . ?
O6A S2A C38A F15A 66.7(5) . . . . ?
O6A S2A C38A F16A -175.3(5) . . . . ?
O1B S1B C37B F11B -168(3) . . . . ?
O1B S1B C37B F12B -53(3) . . . . ?
O1B S1B C37B F13B 70(4) . . . . ?
O2B S1B C37B F11B 81(4) . . . . ?
O2B S1B C37B F12B -163(3) . . . . ?
O2B S1B C37B F13B -40(4) . . . . ?
O3B S1B C37B F11B -49(4) . . . . ?
O3B S1B C37B F12B 66(4) . . . . ?
O3B S1B C37B F13B -171(4) . . . . ?
O4B S2B C38B F14B 77(3) . . . . ?
O4B S2B C38B F15B -57(3) . . . . ?
O4B S2B C38B F16B -170(3) . . . . ?
O5B S2B C38B F14B -173(3) . . . . ?
O5B S2B C38B F15B 54(3) . . . . ?
O5B S2B C38B F16B -59(3) . . . . ?
O6B S2B C38B F14B -51(3) . . . . ?
O6B S2B C38B F15B 175(3) . . . . ?
O6B S2B C38B F16B 62(3) . . . . ?

loop_
_exptl_oxdiff_crystal_face_indexfrac_h
_exptl_oxdiff_crystal_face_indexfrac_k
_exptl_oxdiff_crystal_face_indexfrac_l
_exptl_oxdiff_crystal_face_x
_exptl_oxdiff_crystal_face_y
_exptl_oxdiff_crystal_face_z
0.9987 5.0102 4.9883 0.1145 0.0477 -0.5297
-0.0084 -3.9836 4.9994 0.4637 0.0927 -0.1055
-1.0045 -4.9951 0.0058 0.1852 0.0901 0.2632
-0.9981 -4.0105 -4.9896 -0.1555 -0.0364 0.4894
-3.0106 -1.9748 4.9944 0.3223 0.5553 0.0000
2.0045 4.9950 0.9938 -0.1054 -0.2092 -0.3785
2.0074 -1.0210 -4.9912 -0.2191 -0.4425 0.1827
5.0057 4.9915 2.9938 0.0738 -0.5941 -0.6711
-1.0012 0.0032 -0.0008 -0.0198 0.1467 0.0620
-4.0045 -4.9946 -2.9931 -0.0540 0.4474 0.6091
2.9964 -1.9938 4.9991 0.4410 -0.3247 -0.3720
0.9979 -5.0015 0.0074 0.2247 -0.2032 0.1392
0.0022 5.0013 0.9922 -0.1450 0.0841 -0.2545
-0.9944 4.9925 -3.0038 -0.4045 0.1204 0.0207
5.0091 -2.0272 -3.9887 -0.0589 -0.8662 -0.0164
5.0022 -2.0092 2.0042 0.3008 -0.7008 -0.3362
